data_2229167
loop_
_publ_author_name
'Zhang, Wen-Tai'
'Zhou, Cheng-He'
'Ji, Qing-Gang'

_publ_section_title
;
 2-Chloro-<i>N</i>-[(4-chlorophenyl)(phenyl)methyl]-<i>N</i>-[2-(4-nitro-1<i>H</i>-imidazol-1-yl)ethyl]ethanamine
;
_journal_coeditor_code NG5107
_journal_issue 2
_journal_name_full 'Acta Crystallographica Section E'
_journal_page_first o491
_journal_paper_doi 10.1107/S160053681100256X
_journal_volume 67
_journal_year 2011
_chemical_formula_iupac 'C20 H20 Cl2 N4 O2'
_chemical_formula_moiety 'C20 H20 Cl2 N4 O2'
_chemical_formula_sum 'C20 H20 Cl2 N4 O2'
_chemical_formula_weight 419.30
_chemical_name_systematic
;
2-Chloro-<i>N</i>-[(4-chlorophenyl)(phenyl)methyl]-<i>N</i>-[2-(4-nitro-
1<i>H</i>-imidazol-1-yl)ethyl]ethanamine
;
_space_group_IT_number 14
_symmetry_cell_setting monoclinic
_symmetry_space_group_name_Hall '-P 2yn'
_symmetry_space_group_name_H-M 'P 1 21/n 1'
_atom_sites_solution_hydrogens geom
_atom_sites_solution_primary direct
_atom_sites_solution_secondary difmap
_audit_creation_method SHELXL-97
_cell_angle_alpha 90.00
_cell_angle_beta 100.802(3)
_cell_angle_gamma 90.00
_cell_formula_units_Z 4
_cell_length_a 8.8206(16)
_cell_length_b 25.005(5)
_cell_length_c 9.0450(17)
_cell_measurement_temperature 298(2)
_cell_measurement_theta_max 21.286
_cell_measurement_theta_min 2.433
_cell_volume 1959.6(6)
_computing_cell_refinement 'SAINT (Bruker, 2000)'
_computing_data_collection 'SMART (Bruker, 2000)'
_computing_data_reduction 'SAINT (Bruker, 2000)'
_computing_molecular_graphics 'SHELXTL (Sheldrick, 2008)'
_computing_publication_material 'SHELXTL (Sheldrick, 2008)'
_computing_structure_refinement 'SHELXL97 (Sheldrick, 2008)'
_computing_structure_solution 'SHELXS97 (Sheldrick, 2008)'
_diffrn_ambient_temperature 298(2)
_diffrn_measured_fraction_theta_full 0.997
_diffrn_measured_fraction_theta_max 0.997
_diffrn_measurement_device_type 'Bruker SMART CCD area-detector'
_diffrn_measurement_method 'phi and omega scans'
_diffrn_radiation_monochromator graphite
_diffrn_radiation_source 'fine-focus sealed tube'
_diffrn_radiation_type MoK\a
_diffrn_radiation_wavelength 0.71073
_diffrn_reflns_av_R_equivalents 0.0369
_diffrn_reflns_av_sigmaI/netI 0.0415
_diffrn_reflns_limit_h_max 7
_diffrn_reflns_limit_h_min -10
_diffrn_reflns_limit_k_max 29
_diffrn_reflns_limit_k_min -29
_diffrn_reflns_limit_l_max 10
_diffrn_reflns_limit_l_min -10
_diffrn_reflns_number 9838
_diffrn_reflns_theta_full 25.00
_diffrn_reflns_theta_max 25.00
_diffrn_reflns_theta_min 1.63
_exptl_absorpt_coefficient_mu 0.356
_exptl_absorpt_correction_T_max 0.938
_exptl_absorpt_correction_T_min 0.903
_exptl_absorpt_correction_type multi-scan
_exptl_absorpt_process_details '(SADABS; Sheldrick, 1996)'
_exptl_crystal_colour colourless
_exptl_crystal_density_diffrn 1.421
_exptl_crystal_density_method 'not measured'
_exptl_crystal_description block
_exptl_crystal_F_000 872
_exptl_crystal_size_max 0.32
_exptl_crystal_size_mid 0.24
_exptl_crystal_size_min 0.18
_refine_diff_density_max 0.489
_refine_diff_density_min -0.238
_refine_ls_extinction_method none
_refine_ls_goodness_of_fit_ref 1.030
_refine_ls_hydrogen_treatment constr
_refine_ls_matrix_type full
_refine_ls_number_parameters 253
_refine_ls_number_reflns 3449
_refine_ls_number_restraints 0
_refine_ls_restrained_S_all 1.030
_refine_ls_R_factor_all 0.0767
_refine_ls_R_factor_gt 0.0528
_refine_ls_shift/su_max 0.001
_refine_ls_shift/su_mean 0.000
_refine_ls_structure_factor_coef Fsqd
_refine_ls_weighting_details 'calc w=1/[\s^2^(Fo^2^)+(0.0576P)^2^+0.9040P] where P=(Fo^2^+2Fc^2^)/3'
_refine_ls_weighting_scheme calc
_refine_ls_wR_factor_gt 0.1265
_refine_ls_wR_factor_ref 0.1388
_reflns_number_gt 2464
_reflns_number_total 3449
_reflns_threshold_expression I>2sigma(I)
_cod_data_source_file ng5107.cif
_cod_data_source_block I
_cod_original_sg_symbol_H-M 'P 21/n'
_cod_database_code 2229167
_cod_database_fobs_code 2229167

loop_
_symmetry_equiv_pos_as_xyz
'x, y, z'
'-x+1/2, y+1/2, -z+1/2'
'-x, -y, -z'
'x-1/2, -y-1/2, z-1/2'

loop_
_atom_site_type_symbol
_atom_site_label
_atom_site_fract_x
_atom_site_fract_y
_atom_site_fract_z
_atom_site_U_iso_or_equiv
_atom_site_adp_type
_atom_site_calc_flag
_atom_site_refinement_flags
_atom_site_occupancy
_atom_site_disorder_assembly
_atom_site_disorder_group
C C1 0.3270(3) 0.05952(13) 0.0927(3) 0.0487(7) Uani d . 1 . .
C C2 0.4173(4) 0.01834(13) 0.1569(4) 0.0615(9) Uani d . 1 . .
H H2 0.3972 -0.0165 0.1231 0.074 Uiso calc R 1 . .
C C3 0.5385(4) 0.02915(12) 0.2723(3) 0.0538(8) Uani d . 1 . .
H H3 0.5994 0.0009 0.3161 0.065 Uiso calc R 1 . .
C C4 0.5734(3) 0.07989(11) 0.3257(3) 0.0402(6) Uani d . 1 . .
C C5 0.4771(3) 0.12070(12) 0.2588(3) 0.0498(7) Uani d . 1 . .
H H5 0.4957 0.1556 0.2933 0.060 Uiso calc R 1 . .
C C6 0.3544(3) 0.11081(12) 0.1423(3) 0.0514(8) Uani d . 1 . .
H H6 0.2917 0.1386 0.0985 0.062 Uiso calc R 1 . .
C C7 0.7143(3) 0.08861(11) 0.4496(3) 0.0401(6) Uani d . 1 . .
H H7 0.7628 0.0533 0.4654 0.048 Uiso calc R 1 . .
C C8 0.6827(3) 0.10452(10) 0.6032(3) 0.0400(6) Uani d . 1 . .
C C9 0.8038(3) 0.10174(11) 0.7245(3) 0.0456(7) Uani d . 1 . .
H H9 0.8999 0.0902 0.7091 0.055 Uiso calc R 1 . .
C C10 0.7859(4) 0.11550(12) 0.8666(3) 0.0536(8) Uani d . 1 . .
H H10 0.8695 0.1137 0.9463 0.064 Uiso calc R 1 . .
C C11 0.6439(4) 0.13203(13) 0.8913(4) 0.0592(8) Uani d . 1 . .
H H11 0.6313 0.1417 0.9875 0.071 Uiso calc R 1 . .
C C12 0.5226(4) 0.13412(14) 0.7746(4) 0.0657(9) Uani d . 1 . .
H H12 0.4263 0.1448 0.7912 0.079 Uiso calc R 1 . .
C C13 0.5415(3) 0.12044(12) 0.6309(3) 0.0538(8) Uani d . 1 . .
H H13 0.4573 0.1220 0.5518 0.065 Uiso calc R 1 . .
C C14 0.9049(3) 0.10277(13) 0.2887(3) 0.0547(8) Uani d . 1 . .
H H14A 0.9671 0.1308 0.2559 0.066 Uiso calc R 1 . .
H H14B 0.8231 0.0941 0.2046 0.066 Uiso calc R 1 . .
C C15 1.0037(4) 0.05433(13) 0.3272(4) 0.0591(8) Uani d . 1 . .
H H15A 1.0457 0.0436 0.2400 0.071 Uiso calc R 1 . .
H H15B 0.9407 0.0252 0.3526 0.071 Uiso calc R 1 . .
C C16 0.7954(3) 0.18032(11) 0.3913(3) 0.0498(7) Uani d . 1 . .
H H16A 0.7132 0.1884 0.4456 0.060 Uiso calc R 1 . .
H H16B 0.7574 0.1876 0.2855 0.060 Uiso calc R 1 . .
C C17 0.9333(4) 0.21643(13) 0.4485(3) 0.0557(8) Uani d . 1 . .
H H17A 1.0205 0.2049 0.4051 0.067 Uiso calc R 1 . .
H H17B 0.9081 0.2528 0.4158 0.067 Uiso calc R 1 . .
C C18 1.1030(3) 0.19238(12) 0.6938(4) 0.0523(8) Uani d . 1 . .
H H18 1.1775 0.1748 0.6516 0.063 Uiso calc R 1 . .
C C19 0.9802(3) 0.22472(11) 0.8478(3) 0.0479(7) Uani d . 1 . .
C C20 0.8953(3) 0.23602(11) 0.7104(4) 0.0521(8) Uani d . 1 . .
H H20 0.8017 0.2542 0.6891 0.063 Uiso calc R 1 . .
Cl Cl1 0.17478(11) 0.04618(4) -0.05458(11) 0.0835(3) Uani d . 1 . .
Cl Cl2 1.15787(10) 0.06636(4) 0.48090(12) 0.0777(3) Uani d . 1 . .
N N1 0.8356(2) 0.12352(9) 0.4102(2) 0.0412(5) Uani d . 1 . .
N N2 0.9760(3) 0.21524(9) 0.6115(3) 0.0458(6) Uani d . 1 . .
N N3 1.1106(3) 0.19743(10) 0.8388(3) 0.0538(6) Uani d . 1 . .
N N4 0.9403(4) 0.23746(13) 0.9901(4) 0.0692(8) Uani d . 1 . .
O O1 1.0250(3) 0.22177(12) 1.1050(3) 0.0897(9) Uani d . 1 . .
O O2 0.8228(4) 0.26290(15) 0.9864(4) 0.1142(12) Uani d . 1 . .

loop_
_atom_site_aniso_label
_atom_site_aniso_U_11
_atom_site_aniso_U_22
_atom_site_aniso_U_33
_atom_site_aniso_U_12
_atom_site_aniso_U_13
_atom_site_aniso_U_23
C1 0.0397(16) 0.0603(19) 0.0430(17) -0.0055(14) -0.0002(13) -0.0095(14)
C2 0.059(2) 0.0473(18) 0.073(2) -0.0065(16) -0.0015(18) -0.0138(16)
C3 0.0534(18) 0.0446(17) 0.060(2) 0.0017(14) 0.0013(16) -0.0014(14)
C4 0.0360(14) 0.0425(15) 0.0416(16) 0.0020(12) 0.0059(12) 0.0013(12)
C5 0.0451(16) 0.0416(16) 0.0565(19) 0.0023(13) -0.0061(14) -0.0055(14)
C6 0.0427(17) 0.0503(18) 0.0561(19) 0.0063(14) -0.0040(14) 0.0038(14)
C7 0.0361(14) 0.0399(15) 0.0417(16) 0.0039(12) 0.0005(12) 0.0038(12)
C8 0.0383(15) 0.0369(14) 0.0433(16) -0.0022(12) 0.0041(12) 0.0054(12)
C9 0.0347(15) 0.0561(18) 0.0450(17) 0.0012(13) 0.0049(13) 0.0102(14)
C10 0.0498(18) 0.068(2) 0.0392(17) -0.0077(16) -0.0004(14) 0.0072(15)
C11 0.063(2) 0.068(2) 0.0475(18) -0.0007(17) 0.0118(16) -0.0073(16)
C12 0.0505(19) 0.087(3) 0.059(2) 0.0159(18) 0.0107(17) -0.0067(18)
C13 0.0397(16) 0.069(2) 0.0493(18) 0.0076(15) -0.0010(14) -0.0013(15)
C14 0.0442(17) 0.076(2) 0.0419(17) -0.0036(16) 0.0032(14) 0.0063(15)
C15 0.0513(19) 0.072(2) 0.057(2) -0.0036(17) 0.0181(16) -0.0093(17)
C16 0.0454(17) 0.0521(18) 0.0463(17) -0.0048(14) -0.0055(14) 0.0111(14)
C17 0.0549(19) 0.0574(19) 0.0500(18) -0.0139(15) -0.0022(15) 0.0171(15)
C18 0.0396(16) 0.0621(19) 0.054(2) 0.0032(15) 0.0060(14) 0.0025(15)
C19 0.0413(16) 0.0467(17) 0.0552(19) -0.0076(14) 0.0074(14) -0.0049(14)
C20 0.0404(17) 0.0441(17) 0.067(2) 0.0010(14) -0.0030(16) -0.0054(15)
Cl1 0.0626(6) 0.0995(7) 0.0751(6) -0.0043(5) -0.0216(5) -0.0236(5)
Cl2 0.0537(5) 0.0773(6) 0.0937(7) 0.0113(4) -0.0080(5) 0.0054(5)
N1 0.0341(12) 0.0473(13) 0.0411(13) 0.0014(10) 0.0038(10) 0.0070(10)
N2 0.0381(13) 0.0465(13) 0.0494(15) -0.0064(11) -0.0001(11) 0.0047(11)
N3 0.0452(15) 0.0627(16) 0.0507(16) -0.0013(13) 0.0017(12) 0.0051(13)
N4 0.0560(19) 0.080(2) 0.072(2) -0.0215(16) 0.0145(17) -0.0256(17)
O1 0.094(2) 0.117(2) 0.0570(16) -0.0273(18) 0.0125(16) -0.0085(15)
O2 0.078(2) 0.151(3) 0.117(3) 0.012(2) 0.0262(18) -0.065(2)

loop_
_atom_type_symbol
_atom_type_description
_atom_type_scat_dispersion_real
_atom_type_scat_dispersion_imag
_atom_type_scat_source
C C 0.0033 0.0016 'International Tables Vol C Tables 4.2.6.8 and 6.1.1.4'
H H 0.0000 0.0000 'International Tables Vol C Tables 4.2.6.8 and 6.1.1.4'
N N 0.0061 0.0033 'International Tables Vol C Tables 4.2.6.8 and 6.1.1.4'
O O 0.0106 0.0060 'International Tables Vol C Tables 4.2.6.8 and 6.1.1.4'
Cl Cl 0.1484 0.1585 'International Tables Vol C Tables 4.2.6.8 and 6.1.1.4'

loop_
_geom_angle_atom_site_label_1
_geom_angle_atom_site_label_2
_geom_angle_atom_site_label_3
_geom_angle_site_symmetry_1
_geom_angle_site_symmetry_3
_geom_angle
_geom_angle_publ_flag
C2 C1 C6 . . 121.1(3) ?
C2 C1 Cl1 . . 119.2(2) ?
C6 C1 Cl1 . . 119.8(2) ?
C1 C2 C3 . . 119.0(3) ?
C1 C2 H2 . . 120.5 ?
C3 C2 H2 . . 120.5 ?
C4 C3 C2 . . 122.8(3) ?
C4 C3 H3 . . 118.6 ?
C2 C3 H3 . . 118.6 ?
C3 C4 C5 . . 116.5(3) ?
C3 C4 C7 . . 119.3(2) ?
C5 C4 C7 . . 124.2(2) ?
C6 C5 C4 . . 121.8(3) ?
C6 C5 H5 . . 119.1 ?
C4 C5 H5 . . 119.1 ?
C1 C6 C5 . . 118.9(3) ?
C1 C6 H6 . . 120.6 ?
C5 C6 H6 . . 120.6 ?
N1 C7 C8 . . 109.3(2) ?
N1 C7 C4 . . 115.8(2) ?
C8 C7 C4 . . 116.5(2) ?
N1 C7 H7 . . 104.6 ?
C8 C7 H7 . . 104.6 ?
C4 C7 H7 . . 104.6 ?
C13 C8 C9 . . 117.5(3) ?
C13 C8 C7 . . 124.7(3) ?
C9 C8 C7 . . 117.8(2) ?
C10 C9 C8 . . 121.7(3) ?
C10 C9 H9 . . 119.2 ?
C8 C9 H9 . . 119.2 ?
C9 C10 C11 . . 119.8(3) ?
C9 C10 H10 . . 120.1 ?
C11 C10 H10 . . 120.1 ?
C12 C11 C10 . . 119.7(3) ?
C12 C11 H11 . . 120.2 ?
C10 C11 H11 . . 120.2 ?
C11 C12 C13 . . 120.4(3) ?
C11 C12 H12 . . 119.8 ?
C13 C12 H12 . . 119.8 ?
C8 C13 C12 . . 121.0(3) ?
C8 C13 H13 . . 119.5 ?
C12 C13 H13 . . 119.5 ?
N1 C14 C15 . . 115.1(2) ?
N1 C14 H14A . . 108.5 ?
C15 C14 H14A . . 108.5 ?
N1 C14 H14B . . 108.5 ?
C15 C14 H14B . . 108.5 ?
H14A C14 H14B . . 107.5 ?
C14 C15 Cl2 . . 111.8(2) ?
C14 C15 H15A . . 109.2 ?
Cl2 C15 H15A . . 109.2 ?
C14 C15 H15B . . 109.2 ?
Cl2 C15 H15B . . 109.2 ?
H15A C15 H15B . . 107.9 ?
N1 C16 C17 . . 112.0(2) ?
N1 C16 H16A . . 109.2 ?
C17 C16 H16A . . 109.2 ?
N1 C16 H16B . . 109.2 ?
C17 C16 H16B . . 109.2 ?
H16A C16 H16B . . 107.9 ?
N2 C17 C16 . . 111.8(2) ?
N2 C17 H17A . . 109.3 ?
C16 C17 H17A . . 109.3 ?
N2 C17 H17B . . 109.3 ?
C16 C17 H17B . . 109.3 ?
H17A C17 H17B . . 107.9 ?
N3 C18 N2 . . 113.2(3) ?
N3 C18 H18 . . 123.4 ?
N2 C18 H18 . . 123.4 ?
N3 C19 C20 . . 112.3(3) ?
N3 C19 N4 . . 121.4(3) ?
C20 C19 N4 . . 126.2(3) ?
N2 C20 C19 . . 105.0(3) ?
N2 C20 H20 . . 127.5 ?
C19 C20 H20 . . 127.5 ?
C14 N1 C16 . . 112.7(2) ?
C14 N1 C7 . . 113.5(2) ?
C16 N1 C7 . . 115.5(2) ?
C20 N2 C18 . . 106.5(2) ?
C20 N2 C17 . . 126.7(3) ?
C18 N2 C17 . . 126.8(3) ?
C18 N3 C19 . . 103.0(3) ?
O2 N4 O1 . . 125.0(3) ?
O2 N4 C19 . . 116.4(3) ?
O1 N4 C19 . . 118.5(3) ?

loop_
_geom_bond_atom_site_label_1
_geom_bond_atom_site_label_2
_geom_bond_site_symmetry_2
_geom_bond_distance
_geom_bond_publ_flag
C1 C2 . 1.364(4) ?
C1 C6 . 1.365(4) ?
C1 Cl1 . 1.737(3) ?
C2 C3 . 1.374(4) ?
C2 H2 . 0.9300 ?
C3 C4 . 1.372(4) ?
C3 H3 . 0.9300 ?
C4 C5 . 1.392(4) ?
C4 C7 . 1.524(4) ?
C5 C6 . 1.384(4) ?
C5 H5 . 0.9300 ?
C6 H6 . 0.9300 ?
C7 N1 . 1.475(3) ?
C7 C8 . 1.520(4) ?
C7 H7 . 0.9800 ?
C8 C13 . 1.375(4) ?
C8 C9 . 1.382(4) ?
C9 C10 . 1.368(4) ?
C9 H9 . 0.9300 ?
C10 C11 . 1.376(4) ?
C10 H10 . 0.9300 ?
C11 C12 . 1.356(4) ?
C11 H11 . 0.9300 ?
C12 C13 . 1.384(4) ?
C12 H12 . 0.9300 ?
C13 H13 . 0.9300 ?
C14 N1 . 1.450(4) ?
C14 C15 . 1.495(4) ?
C14 H14A . 0.9700 ?
C14 H14B . 0.9700 ?
C15 Cl2 . 1.779(3) ?
C15 H15A . 0.9700 ?
C15 H15B . 0.9700 ?
C16 N1 . 1.466(3) ?
C16 C17 . 1.525(4) ?
C16 H16A . 0.9700 ?
C16 H16B . 0.9700 ?
C17 N2 . 1.452(4) ?
C17 H17A . 0.9700 ?
C17 H17B . 0.9700 ?
C18 N3 . 1.307(4) ?
C18 N2 . 1.350(4) ?
C18 H18 . 0.9300 ?
C19 N3 . 1.353(4) ?
C19 C20 . 1.355(4) ?
C19 N4 . 1.432(4) ?
C20 N2 . 1.348(4) ?
C20 H20 . 0.9300 ?
N4 O2 . 1.211(4) ?
N4 O1 . 1.225(4) ?

loop_
_geom_torsion_atom_site_label_1
_geom_torsion_atom_site_label_2
_geom_torsion_atom_site_label_3
_geom_torsion_atom_site_label_4
_geom_torsion_site_symmetry_1
_geom_torsion_site_symmetry_2
_geom_torsion_site_symmetry_3
_geom_torsion_site_symmetry_4
_geom_torsion
_geom_torsion_publ_flag
C6 C1 C2 C3 . . . . -0.6(5) ?
Cl1 C1 C2 C3 . . . . 179.4(2) ?
C1 C2 C3 C4 . . . . -0.4(5) ?
C2 C3 C4 C5 . . . . 1.3(4) ?
C2 C3 C4 C7 . . . . -177.3(3) ?
C3 C4 C5 C6 . . . . -1.3(4) ?
C7 C4 C5 C6 . . . . 177.2(3) ?
C2 C1 C6 C5 . . . . 0.6(5) ?
Cl1 C1 C6 C5 . . . . -179.4(2) ?
C4 C5 C6 C1 . . . . 0.4(5) ?
C3 C4 C7 N1 . . . . 118.5(3) ?
C5 C4 C7 N1 . . . . -60.0(3) ?
C3 C4 C7 C8 . . . . -110.9(3) ?
C5 C4 C7 C8 . . . . 70.6(3) ?
N1 C7 C8 C13 . . . . 121.7(3) ?
C4 C7 C8 C13 . . . . -11.9(4) ?
N1 C7 C8 C9 . . . . -59.8(3) ?
C4 C7 C8 C9 . . . . 166.6(2) ?
C13 C8 C9 C10 . . . . -1.6(4) ?
C7 C8 C9 C10 . . . . 179.7(3) ?
C8 C9 C10 C11 . . . . 0.7(4) ?
C9 C10 C11 C12 . . . . 0.5(5) ?
C10 C11 C12 C13 . . . . -0.9(5) ?
C9 C8 C13 C12 . . . . 1.2(4) ?
C7 C8 C13 C12 . . . . 179.8(3) ?
C11 C12 C13 C8 . . . . 0.0(5) ?
N1 C14 C15 Cl2 . . . . -58.3(3) ?
N1 C16 C17 N2 . . . . -70.4(3) ?
N3 C19 C20 N2 . . . . -0.3(3) ?
N4 C19 C20 N2 . . . . -178.3(3) ?
C15 C14 N1 C16 . . . . 156.5(3) ?
C15 C14 N1 C7 . . . . -69.7(3) ?
C17 C16 N1 C14 . . . . -83.4(3) ?
C17 C16 N1 C7 . . . . 143.8(2) ?
C8 C7 N1 C14 . . . . 163.5(2) ?
C4 C7 N1 C14 . . . . -62.6(3) ?
C8 C7 N1 C16 . . . . -64.1(3) ?
C4 C7 N1 C16 . . . . 69.8(3) ?
C19 C20 N2 C18 . . . . 0.6(3) ?
C19 C20 N2 C17 . . . . 179.6(3) ?
N3 C18 N2 C20 . . . . -0.7(3) ?
N3 C18 N2 C17 . . . . -179.7(3) ?
C16 C17 N2 C20 . . . . -70.0(4) ?
C16 C17 N2 C18 . . . . 108.8(3) ?
N2 C18 N3 C19 . . . . 0.4(3) ?
C20 C19 N3 C18 . . . . -0.1(3) ?
N4 C19 N3 C18 . . . . 178.0(3) ?
N3 C19 N4 O2 . . . . 178.6(3) ?
C20 C19 N4 O2 . . . . -3.6(5) ?
N3 C19 N4 O1 . . . . -2.0(4) ?
C20 C19 N4 O1 . . . . 175.8(3) ?
